data_4519475
loop_
_publ_author_name
'Johann O. E. Sosoe'
'Thierry Maris'
'James D. Wuest'

_publ_section_title
;
 Strongly Hydrogen-Bonded Networks Formed by Sulfate and Bisulfate Salts
 of Benzenetetramines
;
_journal_name_full 'Crystal Growth and Design'
_journal_page_first 8865
_journal_page_last 8874
_journal_paper_doi 10.1021/acs.cgd.3c00950
_journal_volume 23
_journal_year 2023
_chemical_formula_moiety '2(C6 H13 N4), 3(O4 S), 4(H2 O)'
_chemical_formula_sum 'C12 H34 N8 O16 S3'
_chemical_formula_weight 642.65
_chemical_name_systematic
;
5-aminobenzene-1,2,4-triammonium sesquikis(sulfate) dihydrate
;
_space_group_crystal_system monoclinic
_space_group_IT_number 14
_space_group_name_Hall '-P 2yn'
_space_group_name_H-M_alt 'P 1 21/n 1'
_atom_sites_solution_hydrogens mixed
_atom_sites_solution_primary dual
_cell_angle_alpha 90
_cell_angle_beta 90.578(3)
_cell_angle_gamma 90
_cell_formula_units_Z 4
_cell_length_a 7.6040(4)
_cell_length_b 33.9391(19)
_cell_length_c 9.6678(5)
_cell_measurement_reflns_used 9983
_cell_measurement_temperature 150
_cell_measurement_theta_max 57.197
_cell_measurement_theta_min 4.535
_cell_volume 2494.9(2)
_computing_cell_refinement
;
SAINT (2020) V8.40B; Integration Software for Single Crystal Data.
Bruker AXS Inc., Madison, WI 53719-1173.
;
_computing_data_collection
;
APEX 4 (2022) Bruker AXS Inc., Madison, WI 53719-1173.
;
_computing_data_reduction
;
SAINT (2020) V8.40B; Integration Software for Single Crystal Data.
Bruker AXS Inc., Madison, WI 53719-1173.
;
_computing_molecular_graphics 'Olex2 1.3 (Dolomanov et al., 2009)'
_computing_publication_material 'Olex2 1.3 (Dolomanov et al., 2009)'
_computing_structure_refinement 'XL  (Sheldrick, 2008)'
_computing_structure_solution 'XT  (Sheldrick, 2015)'
_diffrn_ambient_temperature 150
_diffrn_detector 'CMOS Area detector'
_diffrn_detector_area_resol_mean 10.42
_diffrn_detector_type 'Bruker CMOS Photon III '
_diffrn_measured_fraction_theta_full 0.999
_diffrn_measured_fraction_theta_max 0.997
_diffrn_measurement_device 'k-geometry diffractometer'
_diffrn_measurement_device_type 'Bruker Venture Metaljet'
_diffrn_measurement_method '\w and \f scans'
_diffrn_radiation_collimation 'Focusing mirrors'
_diffrn_radiation_monochromator 'Helios MX Mirror Optics'
_diffrn_radiation_probe x-ray
_diffrn_radiation_type 'Ga K\a'
_diffrn_radiation_wavelength 1.34139
_diffrn_reflns_av_R_equivalents 0.0724
_diffrn_reflns_av_unetI/netI 0.0450
_diffrn_reflns_Laue_measured_fraction_full 0.999
_diffrn_reflns_Laue_measured_fraction_max 0.997
_diffrn_reflns_limit_h_max 9
_diffrn_reflns_limit_h_min -9
_diffrn_reflns_limit_k_max 42
_diffrn_reflns_limit_k_min -42
_diffrn_reflns_limit_l_max 12
_diffrn_reflns_limit_l_min -11
_diffrn_reflns_number 32185
_diffrn_reflns_point_group_measured_fraction_full 0.999
_diffrn_reflns_point_group_measured_fraction_max 0.997
_diffrn_reflns_theta_full 53.594
_diffrn_reflns_theta_max 57.208
_diffrn_reflns_theta_min 3.399
_diffrn_source 'Metal Jet'
_diffrn_source_current 2.86
_diffrn_source_power 0.1993706
_diffrn_source_target Ga
_diffrn_source_type 'Gallium Liquid Metal Jet Source'
_diffrn_source_voltage 69.71
_exptl_absorpt_coefficient_mu 2.335
_exptl_absorpt_correction_T_max 0.2043
_exptl_absorpt_correction_T_min 0.1085
_exptl_absorpt_correction_type multi-scan
_exptl_absorpt_process_details
;
SADABS-2016/2 (Bruker,2016/2) was used for absorption correction.
wR2(int) was 0.1565 before and 0.0888 after correction.
The Ratio of minimum to maximum transmission is 0.5311.
The \l/2 correction factor is Not present.
;
_exptl_crystal_colour 'clear light colourless'
_exptl_crystal_colour_lustre clear
_exptl_crystal_colour_modifier light
_exptl_crystal_colour_primary colourless
_exptl_crystal_density_diffrn 1.711
_exptl_crystal_description plate
_exptl_crystal_F_000 1352
_exptl_crystal_recrystallization_method 'crystallised from H2SO4'
_exptl_crystal_size_max 0.1
_exptl_crystal_size_mid 0.1
_exptl_crystal_size_min 0.03
_refine_diff_density_max 1.179
_refine_diff_density_min -0.596
_refine_diff_density_rms 0.122
_refine_ls_extinction_coef .
_refine_ls_extinction_method none
_refine_ls_goodness_of_fit_ref 1.080
_refine_ls_hydrogen_treatment mixed
_refine_ls_matrix_type full
_refine_ls_number_parameters 416
_refine_ls_number_reflns 5132
_refine_ls_number_restraints 130
_refine_ls_restrained_S_all 1.067
_refine_ls_R_factor_all 0.1082
_refine_ls_R_factor_gt 0.0971
_refine_ls_shift/su_max 0.000
_refine_ls_shift/su_mean 0.000
_refine_ls_structure_factor_coef Fsqd
_refine_ls_weighting_details 'w=1/[\s^2^(Fo^2^)+(0.0003P)^2^+28.8165P] where P=(Fo^2^+2Fc^2^)/3'
_refine_ls_weighting_scheme calc
_refine_ls_wR_factor_gt 0.2158
_refine_ls_wR_factor_ref 0.2216
_reflns_Friedel_coverage 0.000
_reflns_Friedel_fraction_full .
_reflns_Friedel_fraction_max .
_reflns_number_gt 4417
_reflns_number_total 5132
_reflns_threshold_expression 'I > 2\s(I)'
_cod_data_source_file H3BTA_1_5SO4_2H2O.cif
_cod_data_source_block jw25823
_cod_database_code 4519475

loop_
_space_group_symop_id
_space_group_symop_operation_xyz
1 'x, y, z'
2 '-x+1/2, y+1/2, -z+1/2'
3 '-x, -y, -z'
4 'x-1/2, -y-1/2, z-1/2'

loop_
_atom_site_label
_atom_site_type_symbol
_atom_site_fract_x
_atom_site_fract_y
_atom_site_fract_z
_atom_site_U_iso_or_equiv
_atom_site_adp_type
_atom_site_occupancy
_atom_site_site_symmetry_order
_atom_site_calc_flag
_atom_site_refinement_flags_posn
_atom_site_refinement_flags_adp
_atom_site_refinement_flags_occupancy
_atom_site_disorder_assembly
_atom_site_disorder_group
S1A S 1.2012(2) 0.04005(5) 0.57331(18) 0.0301(4) Uani 1 1 d . . . . .
O1A O 1.0487(7) 0.05797(16) 0.5040(5) 0.0379(13) Uani 1 1 d . . . . .
O2A O 1.3032(7) 0.07121(15) 0.6498(5) 0.0358(12) Uani 1 1 d . . . . .
O3A O 1.1475(7) 0.00968(15) 0.6735(5) 0.0341(11) Uani 1 1 d . . . . .
O4A O 1.3212(7) 0.02202(15) 0.4712(5) 0.0337(11) Uani 1 1 d . . . . .
S1B S 0.7020(2) 0.03999(5) -0.07377(18) 0.0294(4) Uani 1 1 d . . . . .
O1B O 0.5457(7) 0.05723(16) -0.0090(5) 0.0362(12) Uani 1 1 d . . . . .
O2B O 0.6536(7) 0.00926(15) -0.1755(5) 0.0321(11) Uani 1 1 d . . . . .
O3B O 0.8208(7) 0.02247(15) 0.0319(5) 0.0343(12) Uani 1 1 d . . . . .
O4B O 0.8028(7) 0.07125(15) -0.1481(5) 0.0347(12) Uani 1 1 d . . . . .
S1C S 1.0073(3) 0.27618(6) 0.1859(2) 0.0360(5) Uani 0.953(4) 1 d D U P A -1
O1C O 0.8926(8) 0.27159(18) 0.0633(6) 0.0434(14) Uani 0.953(4) 1 d D U P A -1
O2C O 0.9881(8) 0.31712(15) 0.2359(6) 0.0417(14) Uani 0.953(4) 1 d D U P A -1
O3C O 0.9484(8) 0.24938(18) 0.2969(6) 0.0442(14) Uani 0.953(4) 1 d . U P A -1
O4C O 1.1914(8) 0.26830(19) 0.1496(6) 0.0442(14) Uani 0.953(4) 1 d . U P A -1
S1D S 1.018(3) 0.2430(6) 0.217(3) 0.0365(12) Uani 0.047(4) 1 d D U P A -2
O1D O 1.058(6) 0.2509(13) 0.364(3) 0.031(8) Uani 0.047(4) 1 d D U P A -2
O2D O 1.115(5) 0.2711(11) 0.130(4) 0.040(7) Uani 0.047(4) 1 d D U P A -2
O3D O 0.827(3) 0.2478(6) 0.192(5) 0.040(6) Uani 0.047(4) 1 d D U P A -2
O4D O 1.071(5) 0.2024(8) 0.183(5) 0.045(11) Uani 0.047(4) 1 d D U P A -2
N1A N 1.0924(8) 0.04754(18) 0.2145(6) 0.0319(13) Uani 1 1 d . . . . .
H1AA H 0.992333 0.041121 0.167249 0.038 Uiso 1 1 calc R U . . .
H1AB H 1.067675 0.050516 0.305787 0.038 Uiso 1 1 calc R U . . .
H1AC H 1.173250 0.028010 0.204205 0.038 Uiso 1 1 calc R U . . .
C1A C 1.1636(9) 0.0847(2) 0.1598(7) 0.0302(15) Uani 1 1 d . . . . .
N2A N 1.1606(8) 0.05851(18) -0.0802(6) 0.0320(13) Uani 1 1 d . . . . .
H2AA H 1.227161 0.062722 -0.156521 0.038 Uiso 1 1 calc R U . . .
H2AB H 1.044726 0.058620 -0.104757 0.038 Uiso 1 1 calc R U . . .
H2AC H 1.188955 0.034766 -0.042405 0.038 Uiso 1 1 calc R U . . .
C2A C 1.1941(10) 0.0897(2) 0.0208(7) 0.0314(15) Uani 1 1 d . . . . .
N3A N 1.3422(9) 0.19347(19) 0.0073(7) 0.0388(15) Uani 1 1 d . . . . .
H3AA H 1.386480 0.189741 -0.078773 0.047 Uiso 1 1 calc R U . . .
H3AB H 1.426296 0.204393 0.062964 0.047 Uiso 1 1 calc R U . . .
H3AC H 1.247731 0.209877 0.002111 0.047 Uiso 1 1 calc R U . . .
C3A C 1.2550(9) 0.1255(2) -0.0258(8) 0.0328(16) Uani 1 1 d . . . . .
H3A H 1.274187 0.129240 -0.121901 0.039 Uiso 1 1 calc R U . . .
N4A N 1.2986(10) 0.1818(2) 0.2984(7) 0.0437(16) Uani 1 1 d . . . . .
H4AA H 1.259842 0.204150 0.266076 0.052 Uiso 1 1 d R U . . .
H4AB H 1.247864 0.177316 0.377030 0.052 Uiso 1 1 d R U . . .
C4A C 1.2883(10) 0.1558(2) 0.0644(8) 0.0325(15) Uani 1 1 d . . . . .
C5A C 1.2618(9) 0.1516(2) 0.2076(8) 0.0333(16) Uani 1 1 d . . . . .
C6A C 1.2023(10) 0.1150(2) 0.2535(7) 0.0334(16) Uani 1 1 d . . . . .
H6A H 1.187760 0.110639 0.349738 0.040 Uiso 1 1 calc R U . . .
N1B N 0.6598(8) 0.05867(17) 0.5799(6) 0.0302(13) Uani 1 1 d . . . . .
H1BA H 0.684633 0.034434 0.544860 0.036 Uiso 1 1 calc R U . . .
H1BB H 0.544671 0.059625 0.604478 0.036 Uiso 1 1 calc R U . . .
H1BC H 0.728941 0.063259 0.655539 0.036 Uiso 1 1 calc R U . . .
C1B C 0.6935(10) 0.0885(2) 0.4757(8) 0.0312(15) Uani 1 1 d . . . . .
N2B N 0.5870(8) 0.04526(18) 0.2856(6) 0.0322(13) Uani 1 1 d . . . . .
H2BA H 0.545217 0.048326 0.197728 0.039 Uiso 1 1 calc R U . . .
H2BB H 0.497590 0.037892 0.341855 0.039 Uiso 1 1 calc R U . . .
H2BC H 0.671949 0.026375 0.286787 0.039 Uiso 1 1 calc R U . . .
C2B C 0.6618(9) 0.0827(2) 0.3348(8) 0.0311(15) Uani 1 1 d . . . . .
N3B N 0.8178(11) 0.1744(2) 0.1839(7) 0.0456(17) Uani 1 1 d D . . . .
H3BA H 0.833(12) 0.2007(6) 0.199(9) 0.055 Uiso 1 1 d D U . . .
H3BB H 0.805(13) 0.169(2) 0.092(2) 0.055 Uiso 1 1 d D U . . .
C3B C 0.6988(10) 0.1113(2) 0.2400(7) 0.0326(16) Uani 1 1 d . . . . .
H3B H 0.674132 0.106643 0.144825 0.039 Uiso 1 1 calc R U . . .
N4B N 0.8954(9) 0.18782(19) 0.4773(7) 0.0384(15) Uani 1 1 d . . . . .
H4BA H 0.921534 0.204255 0.406002 0.046 Uiso 1 1 calc R U . . .
H4BB H 0.996460 0.180584 0.521700 0.046 Uiso 1 1 calc R U . . .
H4BC H 0.823670 0.200443 0.537600 0.046 Uiso 1 1 calc R U . . .
C4B C 0.7729(10) 0.1473(2) 0.2814(8) 0.0347(16) Uani 1 1 d . . . . .
C5B C 0.8065(10) 0.1527(2) 0.4235(8) 0.0356(16) Uani 1 1 d . . . . .
C6B C 0.7675(9) 0.1241(2) 0.5174(7) 0.0319(16) Uani 1 1 d . . . . .
H6B H 0.791237 0.128573 0.612796 0.038 Uiso 1 1 calc R U . . .
O1W O 0.7682(8) 0.15287(17) -0.1134(6) 0.0477(15) Uani 1 1 d . . . . .
H1WA H 0.796082 0.129069 -0.129761 0.071 Uiso 1 1 d R U . . .
H1WB H 0.658172 0.153849 -0.129608 0.071 Uiso 1 1 d R U . . .
O2W O 1.1958(9) 0.15031(17) 0.5948(6) 0.0476(14) Uani 1 1 d . . . . .
H2WA H 1.300769 0.158685 0.601364 0.071 Uiso 1 1 d R U . . .
H2WB H 1.205899 0.125325 0.595539 0.071 Uiso 1 1 d R U . . .
O3W O 1.0535(8) 0.25162(19) -0.3666(7) 0.0529(16) Uani 1 1 d . . . . .
H3WA H 1.159400 0.245961 -0.393372 0.079 Uiso 1 1 d R U . . .
H3WB H 1.054050 0.246071 -0.278320 0.079 Uiso 1 1 d R U . . .
O4W O 1.0160(8) 0.21701(18) -0.1202(7) 0.0560(18) Uani 1 1 d . . . B -1
H4WA H 0.928930 0.225889 -0.071289 0.084 Uiso 1 1 d R U . B -1
H4WB H 0.993430 0.192029 -0.130585 0.084 Uiso 1 1 d R U . B -1

loop_
_atom_site_aniso_label
_atom_site_aniso_U_11
_atom_site_aniso_U_22
_atom_site_aniso_U_33
_atom_site_aniso_U_23
_atom_site_aniso_U_13
_atom_site_aniso_U_12
S1A 0.0288(8) 0.0349(9) 0.0263(8) -0.0003(7) -0.0066(7) 0.0008(7)
O1A 0.034(3) 0.048(3) 0.031(3) 0.004(2) -0.012(2) 0.010(2)
O2A 0.038(3) 0.034(3) 0.035(3) -0.004(2) -0.010(2) -0.007(2)
O3A 0.035(3) 0.036(3) 0.031(3) 0.003(2) -0.004(2) -0.001(2)
O4A 0.033(3) 0.036(3) 0.031(3) -0.004(2) -0.003(2) 0.002(2)
S1B 0.0282(8) 0.0336(9) 0.0264(8) -0.0006(7) -0.0058(7) 0.0006(7)
O1B 0.029(3) 0.047(3) 0.033(3) -0.004(2) -0.001(2) 0.004(2)
O2B 0.035(3) 0.036(3) 0.025(2) -0.006(2) -0.008(2) -0.003(2)
O3B 0.031(3) 0.038(3) 0.034(3) 0.004(2) -0.013(2) 0.002(2)
O4B 0.034(3) 0.035(3) 0.036(3) 0.003(2) -0.005(2) -0.004(2)
S1C 0.0294(9) 0.0404(10) 0.0380(10) -0.0009(8) -0.0005(8) -0.0011(8)
O1C 0.042(3) 0.058(4) 0.030(3) -0.005(3) -0.001(3) 0.002(3)
O2C 0.041(3) 0.037(3) 0.046(3) 0.003(2) -0.008(3) 0.000(3)
O3C 0.042(3) 0.048(3) 0.043(3) 0.003(3) 0.010(3) 0.000(3)
O4C 0.028(3) 0.058(4) 0.046(3) 0.000(3) 0.001(3) 0.003(3)
S1D 0.030(2) 0.041(2) 0.038(2) -0.001(2) 0.000(2) -0.001(2)
O1D 0.032(14) 0.037(14) 0.023(14) 0.005(14) -0.001(14) -0.002(14)
O2D 0.031(12) 0.047(12) 0.041(12) -0.001(12) 0.009(12) -0.006(12)
O3D 0.036(10) 0.047(10) 0.037(10) 0.000(10) 0.005(10) 0.000(10)
O4D 0.04(2) 0.05(2) 0.04(2) 0.00(2) -0.01(2) 0.00(2)
N1A 0.027(3) 0.041(4) 0.028(3) 0.000(3) -0.006(2) -0.001(3)
C1A 0.028(4) 0.034(4) 0.028(4) 0.001(3) -0.005(3) 0.001(3)
N2A 0.035(3) 0.033(3) 0.028(3) -0.004(3) -0.003(3) -0.001(3)
C2A 0.029(4) 0.037(4) 0.028(4) -0.002(3) -0.004(3) 0.002(3)
N3A 0.044(4) 0.043(4) 0.030(3) -0.004(3) 0.001(3) -0.006(3)
C3A 0.030(4) 0.038(4) 0.030(4) -0.003(3) -0.003(3) -0.002(3)
N4A 0.053(4) 0.044(4) 0.033(4) -0.007(3) -0.002(3) -0.003(3)
C4A 0.030(4) 0.033(4) 0.035(4) 0.000(3) -0.004(3) -0.001(3)
C5A 0.026(4) 0.036(4) 0.038(4) -0.006(3) -0.006(3) 0.002(3)
C6A 0.035(4) 0.041(4) 0.025(3) -0.004(3) -0.007(3) 0.007(3)
N1B 0.027(3) 0.036(3) 0.028(3) -0.002(3) -0.005(2) 0.001(2)
C1B 0.030(4) 0.032(4) 0.031(4) 0.001(3) -0.005(3) -0.002(3)
N2B 0.033(3) 0.036(3) 0.027(3) 0.002(3) -0.005(3) -0.003(3)
C2B 0.028(4) 0.032(4) 0.033(4) -0.002(3) -0.004(3) 0.001(3)
N3B 0.055(4) 0.046(4) 0.035(4) 0.008(3) -0.008(3) -0.012(4)
C3B 0.033(4) 0.039(4) 0.026(4) -0.001(3) -0.001(3) 0.001(3)
N4B 0.041(4) 0.042(4) 0.032(3) 0.001(3) -0.006(3) -0.010(3)
C4B 0.031(4) 0.041(4) 0.032(4) 0.003(3) -0.003(3) 0.001(3)
C5B 0.034(4) 0.030(4) 0.042(4) 0.001(3) -0.006(3) -0.005(3)
C6B 0.027(4) 0.045(4) 0.023(3) -0.004(3) -0.004(3) 0.004(3)
O1W 0.051(4) 0.045(3) 0.046(3) 0.000(3) -0.012(3) 0.006(3)
O2W 0.053(4) 0.040(3) 0.050(4) 0.001(3) -0.003(3) 0.000(3)
O3W 0.042(3) 0.061(4) 0.055(4) 0.007(3) -0.011(3) 0.004(3)
O4W 0.031(3) 0.045(3) 0.093(5) -0.027(3) 0.011(3) -0.001(3)

loop_
_atom_type_symbol
_atom_type_description
_atom_type_scat_dispersion_real
_atom_type_scat_dispersion_imag
_atom_type_scat_source
C C 0.0137 0.0067 'International Tables Vol C Tables 4.2.6.8 and 6.1.1.4'
H H 0.0000 0.0000 'International Tables Vol C Tables 4.2.6.8 and 6.1.1.4'
N N 0.0241 0.0134 'International Tables Vol C Tables 4.2.6.8 and 6.1.1.4'
O O 0.0389 0.0241 'International Tables Vol C Tables 4.2.6.8 and 6.1.1.4'
S S 0.2925 0.4295 'International Tables Vol C Tables 4.2.6.8 and 6.1.1.4'

loop_
_geom_angle_atom_site_label_1
_geom_angle_atom_site_label_2
_geom_angle_atom_site_label_3
_geom_angle
_geom_angle_site_symmetry_1
_geom_angle_site_symmetry_3
O1A S1A O2A 109.6(3) . .
O1A S1A O3A 111.6(3) . .
O1A S1A O4A 110.9(3) . .
O3A S1A O2A 108.3(3) . .
O3A S1A O4A 109.0(3) . .
O4A S1A O2A 107.5(3) . .
O1B S1B O2B 111.6(3) . .
O1B S1B O3B 110.9(3) . .
O1B S1B O4B 110.0(3) . .
O2B S1B O3B 108.8(3) . .
O2B S1B O4B 107.8(3) . .
O3B S1B O4B 107.7(3) . .
O1C S1C O2C 107.6(3) . .
O1C S1C O3C 109.7(4) . .
O2C S1C O3C 108.0(4) . .
O4C S1C O1C 110.2(4) . .
O4C S1C O2C 110.3(4) . .
O4C S1C O3C 110.9(4) . .
O2D S1D O1D 109.4(3) . .
O2D S1D O3D 109.5(3) . .
O2D S1D O4D 109.5(3) . .
O3D S1D O1D 109.4(3) . .
O4D S1D O1D 109.4(3) . .
O4D S1D O3D 109.5(3) . .
H1AA N1A H1AB 109.5 . .
H1AA N1A H1AC 109.5 . .
H1AB N1A H1AC 109.5 . .
C1A N1A H1AA 109.5 . .
C1A N1A H1AB 109.5 . .
C1A N1A H1AC 109.5 . .
C2A C1A N1A 121.4(6) . .
C2A C1A C6A 120.3(7) . .
C6A C1A N1A 118.2(6) . .
H2AA N2A H2AB 109.5 . .
H2AA N2A H2AC 109.5 . .
H2AB N2A H2AC 109.5 . .
C2A N2A H2AA 109.5 . .
C2A N2A H2AB 109.5 . .
C2A N2A H2AC 109.5 . .
C1A C2A N2A 122.3(7) . .
C1A C2A C3A 119.2(7) . .
C3A C2A N2A 118.5(6) . .
H3AA N3A H3AB 109.5 . .
H3AA N3A H3AC 109.5 . .
H3AB N3A H3AC 109.5 . .
C4A N3A H3AA 109.5 . .
C4A N3A H3AB 109.5 . .
C4A N3A H3AC 109.5 . .
C2A C3A H3A 119.5 . .
C4A C3A C2A 121.0(7) . .
C4A C3A H3A 119.5 . .
H4AA N4A H4AB 108.4 . .
C5A N4A H4AA 110.7 . .
C5A N4A H4AB 109.7 . .
C3A C4A N3A 118.0(7) . .
C3A C4A C5A 121.4(7) . .
C5A C4A N3A 120.5(7) . .
N4A C5A C4A 121.3(7) . .
N4A C5A C6A 121.6(7) . .
C6A C5A C4A 117.0(7) . .
C1A C6A H6A 119.5 . .
C5A C6A C1A 121.0(7) . .
C5A C6A H6A 119.5 . .
H1BA N1B H1BB 109.5 . .
H1BA N1B H1BC 109.5 . .
H1BB N1B H1BC 109.5 . .
C1B N1B H1BA 109.5 . .
C1B N1B H1BB 109.5 . .
C1B N1B H1BC 109.5 . .
C2B C1B N1B 123.3(6) . .
C6B C1B N1B 118.6(6) . .
C6B C1B C2B 118.0(7) . .
H2BA N2B H2BB 109.5 . .
H2BA N2B H2BC 109.5 . .
H2BB N2B H2BC 109.5 . .
C2B N2B H2BA 109.5 . .
C2B N2B H2BB 109.5 . .
C2B N2B H2BC 109.5 . .
C1B C2B N2B 120.0(7) . .
C3B C2B C1B 121.5(7) . .
C3B C2B N2B 118.6(6) . .
H3BA N3B H3BB 112(8) . .
C4B N3B H3BA 126(6) . .
C4B N3B H3BB 121(5) . .
C2B C3B H3B 119.6 . .
C2B C3B C4B 120.8(7) . .
C4B C3B H3B 119.6 . .
H4BA N4B H4BB 109.5 . .
H4BA N4B H4BC 109.5 . .
H4BB N4B H4BC 109.5 . .
C5B N4B H4BA 109.5 . .
C5B N4B H4BB 109.5 . .
C5B N4B H4BC 109.5 . .
N3B C4B C3B 119.6(7) . .
N3B C4B C5B 122.9(7) . .
C3B C4B C5B 117.4(7) . .
C4B C5B N4B 122.2(7) . .
C6B C5B N4B 116.5(7) . .
C6B C5B C4B 121.2(7) . .
C1B C6B H6B 119.5 . .
C5B C6B C1B 121.0(7) . .
C5B C6B H6B 119.5 . .
H1WA O1W H1WB 104.5 . .
H2WA O2W H2WB 104.4 . .
H3WA O3W H3WB 104.4 . .
H4WA O4W H4WB 104.4 . .

loop_
_geom_bond_atom_site_label_1
_geom_bond_atom_site_label_2
_geom_bond_distance
_geom_bond_site_symmetry_2
S1A O1A 1.466(5) .
S1A O2A 1.502(5) .
S1A O3A 1.475(5) .
S1A O4A 1.483(5) .
S1B O1B 1.470(5) .
S1B O2B 1.478(5) .
S1B O3B 1.481(5) .
S1B O4B 1.497(5) .
S1C O1C 1.472(5) .
S1C O2C 1.479(5) .
S1C O3C 1.479(6) .
S1C O4C 1.471(6) .
S1D O1D 1.478(8) .
S1D O2D 1.476(8) .
S1D O3D 1.476(8) .
S1D O4D 1.476(8) .
N1A H1AA 0.9100 .
N1A H1AB 0.9100 .
N1A H1AC 0.9100 .
N1A C1A 1.473(9) .
C1A C2A 1.377(10) .
C1A C6A 1.400(10) .
N2A H2AA 0.9100 .
N2A H2AB 0.9100 .
N2A H2AC 0.9100 .
N2A C2A 1.460(9) .
C2A C3A 1.379(10) .
N3A H3AA 0.9100 .
N3A H3AB 0.9100 .
N3A H3AC 0.9100 .
N3A C4A 1.453(9) .
C3A H3A 0.9500 .
C3A C4A 1.371(10) .
N4A H4AA 0.8698 .
N4A H4AB 0.8697 .
N4A C5A 1.378(9) .
C4A C5A 1.408(11) .
C5A C6A 1.394(11) .
C6A H6A 0.9500 .
N1B H1BA 0.9100 .
N1B H1BB 0.9100 .
N1B H1BC 0.9100 .
N1B C1B 1.453(9) .
C1B C2B 1.395(10) .
C1B C6B 1.391(10) .
N2B H2BA 0.9100 .
N2B H2BB 0.9100 .
N2B H2BC 0.9100 .
N2B C2B 1.470(9) .
C2B C3B 1.364(10) .
N3B H3BA 0.9101(17) .
N3B H3BB 0.9101(17) .
N3B C4B 1.363(10) .
C3B H3B 0.9500 .
C3B C4B 1.405(11) .
N4B H4BA 0.9100 .
N4B H4BB 0.9100 .
N4B H4BC 0.9100 .
N4B C5B 1.462(9) .
C4B C5B 1.407(11) .
C5B C6B 1.365(11) .
C6B H6B 0.9500 .
O1W H1WA 0.8503 .
O1W H1WB 0.8502 .
O2W H2WA 0.8493 .
O2W H2WB 0.8513 .
O3W H3WA 0.8698 .
O3W H3WB 0.8739 .
O4W H4WA 0.8713 .
O4W H4WB 0.8707 .

loop_
_geom_hbond_atom_site_label_D
_geom_hbond_atom_site_label_H
_geom_hbond_atom_site_label_A
_geom_hbond_distance_DH
_geom_hbond_distance_HA
_geom_hbond_distance_DA
_geom_hbond_angle_DHA
_geom_hbond_site_symmetry_A
_geom_hbond_publ_flag
N1A H1AA O3B 0.91 1.94 2.834(8) 165.4 . yes
N1A H1AB O1A 0.91 1.94 2.844(8) 172.3 . yes
N1A H1AB O4A 0.91 2.67 3.139(8) 112.7 . yes
N1A H1AC O2B 0.91 1.85 2.757(8) 176.0 3_755 yes
N2A H2AA O2A 0.91 1.99 2.869(8) 163.0 1_554 yes
N2A H2AB O3B 0.91 2.49 3.066(8) 121.7 . yes
N2A H2AB O4B 0.91 1.93 2.825(8) 167.2 . yes
N2A H2AC O3B 0.91 1.95 2.791(8) 153.6 3_755 yes
N3A H3AA O2C 0.91 1.97 2.882(9) 178.2 4_665 yes
N3A H3AA O3C 0.91 2.44 2.930(9) 114.1 4_665 yes
N3A H3AC O4C 0.91 2.48 3.112(9) 126.7 . yes
N3A H3AC O4D 0.91 2.23 2.70(4) 111.7 . yes
N3A H3AC O4W 0.91 2.13 2.872(10) 138.6 . yes
N4A H4AA O4C 0.87 2.50 3.365(10) 170.8 . yes
N4A H4AA O1D 0.87 2.41 3.05(5) 130.3 . yes
N4A H4AA O4D 0.87 1.64 2.17(4) 115.9 . yes
N4A H4AB O2W 0.87 2.33 3.164(10) 159.8 . yes
C6A H6A O1A 0.95 2.56 3.322(10) 137.0 . yes
N1B H1BA O4A 0.91 1.92 2.787(8) 157.8 3_756 yes
N1B H1BB O2A 0.91 1.93 2.833(8) 170.1 1_455 yes
N1B H1BB O4A 0.91 2.48 3.037(8) 120.2 1_455 yes
N1B H1BC O4B 0.91 1.99 2.868(8) 160.8 1_556 yes
N2B H2BA O1B 0.91 2.02 2.891(8) 159.4 . yes
N2B H2BB O4A 0.91 1.92 2.828(8) 175.9 1_455 yes
N2B H2BC O3A 0.91 1.88 2.773(8) 168.5 3_756 yes
N3B H3BA O3W 0.9101(17) 2.74(8) 3.249(10) 116(7) 4_566 yes
N3B H3BB O1W 0.9101(17) 2.077(11) 2.986(9) 176(8) . yes
C3B H3B O1B 0.95 2.44 3.234(9) 141.0 . yes
N4B H4BA O3C 0.91 1.87 2.754(9) 162.6 . yes
N4B H4BA O1D 0.91 1.94 2.71(5) 141.3 . yes
N4B H4BA O3D 0.91 2.64 3.47(4) 151.4 . yes
N4B H4BB O2W 0.91 1.96 2.842(9) 163.5 . yes
N4B H4BC O4C 0.91 1.83 2.730(9) 172.5 4_566 yes
N4B H4BC O2D 0.91 2.07 2.95(3) 164.7 4_566 yes
O1W H1WA O4B 0.85 1.97 2.803(8) 165.7 . yes
O2W H2WA O1C 0.85 2.50 3.061(9) 124.8 4_666 yes
O2W H2WA O2C 0.85 2.09 2.822(8) 144.4 4_666 yes
O2W H2WB O2A 0.85 2.05 2.854(8) 158.2 . yes
O3W H3WA O1C 0.87 1.92 2.787(9) 173.1 4_665 yes
O3W H3WA O3D 0.87 1.53 2.15(3) 125.5 4_665 yes
O3W H3WB O4W 0.87 1.84 2.674(10) 157.7 . yes

loop_
_geom_torsion_atom_site_label_1
_geom_torsion_atom_site_label_2
_geom_torsion_atom_site_label_3
_geom_torsion_atom_site_label_4
_geom_torsion
_geom_torsion_site_symmetry_1
_geom_torsion_site_symmetry_2
_geom_torsion_site_symmetry_3
_geom_torsion_site_symmetry_4
N1A C1A C2A N2A -0.9(11) . . . .
N1A C1A C2A C3A 177.7(6) . . . .
N1A C1A C6A C5A -176.8(6) . . . .
C1A C2A C3A C4A 1.2(11) . . . .
N2A C2A C3A C4A 179.8(7) . . . .
C2A C1A C6A C5A 4.0(11) . . . .
C2A C3A C4A N3A -176.4(7) . . . .
C2A C3A C4A C5A 0.0(12) . . . .
N3A C4A C5A N4A -4.9(11) . . . .
N3A C4A C5A C6A 177.1(7) . . . .
C3A C4A C5A N4A 178.7(7) . . . .
C3A C4A C5A C6A 0.8(11) . . . .
N4A C5A C6A C1A 179.3(7) . . . .
C4A C5A C6A C1A -2.8(11) . . . .
C6A C1A C2A N2A 178.2(7) . . . .
C6A C1A C2A C3A -3.2(11) . . . .
N1B C1B C2B N2B 1.3(11) . . . .
N1B C1B C2B C3B -178.6(7) . . . .
N1B C1B C6B C5B 178.1(7) . . . .
C1B C2B C3B C4B 0.9(12) . . . .
N2B C2B C3B C4B -179.0(7) . . . .
C2B C1B C6B C5B 0.6(11) . . . .
C2B C3B C4B N3B 176.3(8) . . . .
C2B C3B C4B C5B -0.1(11) . . . .
N3B C4B C5B N4B -1.0(13) . . . .
N3B C4B C5B C6B -176.7(8) . . . .
C3B C4B C5B N4B 175.3(7) . . . .
C3B C4B C5B C6B -0.4(12) . . . .
N4B C5B C6B C1B -175.7(7) . . . .
C4B C5B C6B C1B 0.2(12) . . . .
C6B C1B C2B N2B 178.8(7) . . . .
C6B C1B C2B C3B -1.1(11) . . . .

loop_
_twin_individual_id
_twin_individual_mass_fraction_refined
1 0.874(3)
2 0.126(3)

_cod_database_fobs_code 4519475
